data_4125642
loop_
_publ_author_name
'Graham, Michael J.'
'Yu, Chung-Jui'
'Krzyaniak, Matthew D.'
'Wasielewski, Michael R.'
'Freedman, Danna E.'

_publ_section_title
;
 Synthetic Approach To Determine the Effect of Nuclear Spin Distance on
 Electronic Spin Decoherence.
;
_journal_issue 8
_journal_name_full 'Journal of the American Chemical Society'
_journal_page_first 3196
_journal_page_last 3201
_journal_paper_doi 10.1021/jacs.6b13030
_journal_volume 139
_journal_year 2017
_chemical_formula_moiety 'C14 H12 O S12 V, 2(C24 H20 P)'
_chemical_formula_sum 'C62 H52 O P2 S12 V'
_chemical_formula_weight 1310.63
_space_group_crystal_system monoclinic
_space_group_IT_number 15
_space_group_name_Hall '-C 2yc'
_space_group_name_H-M_alt 'C 1 2/c 1'
_symmetry_space_group_name_Hall '-C 2yc'
_symmetry_space_group_name_H-M 'C 1 2/c 1'
_atom_sites_solution_hydrogens geom
_atom_sites_solution_primary direct
_audit_creation_date 2016-05-30
_audit_creation_method
;
Olex2 1.2
(compiled 2016.02.19 svn.r3266 for OlexSys, GUI svn.r5155)
;
_cell_angle_alpha 90
_cell_angle_beta 115.211(2)
_cell_angle_gamma 90
_cell_formula_units_Z 4
_cell_length_a 29.6889(13)
_cell_length_b 14.9613(7)
_cell_length_c 14.8859(7)
_cell_measurement_reflns_used 9888
_cell_measurement_temperature 100(2)
_cell_measurement_theta_max 29.606
_cell_measurement_theta_min 2.651
_cell_volume 5982.3(5)
_computing_cell_refinement 'SAINT v8.27A (Bruker, 2012)'
_computing_data_reduction 'SAINT v8.27A (Bruker, 2012)'
_computing_molecular_graphics 'Olex2 (Dolomanov et al., 2009)'
_computing_publication_material 'Olex2 (Dolomanov et al., 2009)'
_computing_structure_refinement 'ShelXL (Sheldrick, 2015)'
_computing_structure_solution 'ShelXT (Sheldrick, 2015)'
_diffrn_ambient_temperature 99.94
_diffrn_measured_fraction_theta_full 1.000
_diffrn_measured_fraction_theta_max 0.997
_diffrn_measurement_device_type 'Bruker APEX-II CCD'
_diffrn_measurement_method '\f and \w scans'
_diffrn_radiation_monochromator graphite
_diffrn_radiation_type MoK\a
_diffrn_radiation_wavelength 0.71073
_diffrn_reflns_av_R_equivalents 0.0377
_diffrn_reflns_av_unetI/netI 0.0194
_diffrn_reflns_Laue_measured_fraction_full 1.000
_diffrn_reflns_Laue_measured_fraction_max 0.997
_diffrn_reflns_limit_h_max 41
_diffrn_reflns_limit_h_min -41
_diffrn_reflns_limit_k_max 20
_diffrn_reflns_limit_k_min -20
_diffrn_reflns_limit_l_max 20
_diffrn_reflns_limit_l_min -20
_diffrn_reflns_number 76400
_diffrn_reflns_point_group_measured_fraction_full 1.000
_diffrn_reflns_point_group_measured_fraction_max 0.997
_diffrn_reflns_theta_full 26.000
_diffrn_reflns_theta_max 29.637
_diffrn_reflns_theta_min 1.933
_diffrn_standards_number 0
_exptl_absorpt_coefficient_mu 0.681
_exptl_absorpt_correction_T_max 0.8660
_exptl_absorpt_correction_T_min 0.7823
_exptl_absorpt_correction_type multi-scan
_exptl_absorpt_process_details
;
SADABS-2012/1 (Bruker,2012) was used for absorption correction.
wR2(int) was 0.1515 before and 0.0473 after correction.
The Ratio of minimum to maximum transmission is 0.9033.
The \l/2 correction factor is 0.0015.
;
_exptl_crystal_colour brown
_exptl_crystal_colour_primary brown
_exptl_crystal_density_diffrn 1.455
_exptl_crystal_description plate
_exptl_crystal_F_000 2708
_exptl_crystal_size_max 0.45
_exptl_crystal_size_mid 0.321
_exptl_crystal_size_min 0.084
_exptl_transmission_factor_max 0.8660
_exptl_transmission_factor_min 0.7823
_refine_diff_density_max 1.177
_refine_diff_density_min -1.476
_refine_diff_density_rms 0.238
_refine_ls_extinction_method none
_refine_ls_goodness_of_fit_ref 1.356
_refine_ls_hydrogen_treatment constr
_refine_ls_matrix_type full
_refine_ls_number_parameters 361
_refine_ls_number_reflns 8423
_refine_ls_number_restraints 0
_refine_ls_restrained_S_all 1.356
_refine_ls_R_factor_all 0.1368
_refine_ls_R_factor_gt 0.1349
_refine_ls_shift/su_max 0.000
_refine_ls_shift/su_mean 0.000
_refine_ls_structure_factor_coef Fsqd
_refine_ls_weighting_details 'w=1/[\s^2^(Fo^2^)+285.8676P] where P=(Fo^2^+2Fc^2^)/3'
_refine_ls_weighting_scheme calc
_refine_ls_wR_factor_gt 0.3212
_refine_ls_wR_factor_ref 0.3219
_reflns_Friedel_coverage 0.000
_reflns_number_gt 8090
_reflns_number_total 8423
_reflns_threshold_expression 'I > 2\s(I)'
_cod_data_source_file ja6b13030_si_004.cif
_cod_data_source_block mjg153d
_cod_database_code 4125642
_shelx_space_group_comment
;
The symmetry employed for this shelxl refinement is uniquely defined
by the following loop, which should always be used as a source of
symmetry information in preference to the above space-group names.
They are only intended as comments.
;
_shelx_estimated_absorpt_t_max 0.945
_shelx_estimated_absorpt_t_min 0.749
_olex2_refinement_description
;
1. Fixed Uiso
 At 1.2 times of:
  All C(H) groups, All C(H,H) groups
2. Others
 Fixed Sof: V008(0.5) O011(0.5)
3.a Secondary CH2 refined with riding coordinates:
 C009(H00A,H00B), C00H(H00C,H00G), C00M(H00H,H00J)
3.b Aromatic/amide H refined with riding coordinates:
 C00D(H00D), C00E(H00E), C00F(H00F), C00I(H00I), C00K(H00K), C00N(H00N),
 C00O(H00O), C00P(H00P), C00Q(H00Q), C00R(H00R), C00U(H00U), C00V(H00V),
 C00W(H00W), C00X(H00X), C00Y(H00Y), C00Z(H00Z), C010(H010), C012(H012),
 C013(H013), C014(H014)
;
_shelx_shelxl_version_number 2014/7
_olex2_submission_special_instructions 'No special instructions were received'

loop_
_space_group_symop_operation_xyz
'x, y, z'
'-x, y, -z+1/2'
'x+1/2, y+1/2, z'
'-x+1/2, y+1/2, -z+1/2'
'-x, -y, -z'
'x, -y, z-1/2'
'-x+1/2, -y+1/2, -z'
'x+1/2, -y+1/2, z-1/2'

loop_
_atom_site_label
_atom_site_type_symbol
_atom_site_fract_x
_atom_site_fract_y
_atom_site_fract_z
_atom_site_U_iso_or_equiv
_atom_site_adp_type
_atom_site_occupancy
_atom_site_site_symmetry_order
_atom_site_calc_flag
_atom_site_refinement_flags_posn
_atom_site_refinement_flags_occupancy
S001 S 0.68388(7) 0.35167(13) 0.94603(14) 0.0158(4) Uani 1 1 d . .
S002 S 0.57927(7) 0.32725(12) 0.93203(14) 0.0159(4) Uani 1 1 d . .
S003 S 0.71196(7) 0.16433(13) 1.07571(16) 0.0203(4) Uani 1 1 d . .
S004 S 0.60537(7) 0.15970(13) 1.04652(14) 0.0165(4) Uani 1 1 d . .
S005 S 0.49238(7) 0.11537(14) 0.98668(15) 0.0198(4) Uani 1 1 d . .
S006 S 0.46330(8) 0.28960(14) 0.87029(17) 0.0241(5) Uani 1 1 d . .
P007 P 0.86028(10) 0.19356(15) 0.63080(15) 0.0266(6) Uani 1 1 d . .
V008 V 0.73643(9) 0.22716(16) 0.96259(18) 0.0105(4) Uani 0.5 1 d . P
C009 C 0.3988(3) 0.1449(6) 0.8291(6) 0.0192(15) Uani 1 1 d . .
H00A H 0.3690 0.1159 0.7779 0.023 Uiso 1 1 calc R .
H00B H 0.3892 0.1708 0.8796 0.023 Uiso 1 1 calc R .
C00A C 0.8620(3) 0.3135(6) 0.6303(6) 0.0182(15) Uani 1 1 d . .
C00B C 0.5567(3) 0.2300(5) 0.9659(6) 0.0194(15) Uani 1 1 d . .
C00C C 0.6415(3) 0.2900(5) 0.9748(5) 0.0141(13) Uani 1 1 d . .
C00D C 0.9517(3) 0.2066(6) 0.7922(6) 0.0210(16) Uani 1 1 d . .
H00D H 0.9492 0.2691 0.7799 0.025 Uiso 1 1 calc R .
C00E C 0.8668(4) 0.4982(6) 0.6230(6) 0.0247(18) Uani 1 1 d . .
H00E H 0.8682 0.5615 0.6203 0.030 Uiso 1 1 calc R .
C00F C 0.8310(4) 0.4581(6) 0.6488(6) 0.0242(17) Uani 1 1 d . .
H00F H 0.8080 0.4936 0.6622 0.029 Uiso 1 1 calc R .
C00G C 0.6530(3) 0.2137(5) 1.0266(6) 0.0162(14) Uani 1 1 d . .
C00H C 0.4386(3) 0.0742(5) 0.8782(6) 0.0199(15) Uani 1 1 d . .
H00C H 0.4500 0.0514 0.8290 0.024 Uiso 1 1 calc R .
H00G H 0.4236 0.0235 0.8987 0.024 Uiso 1 1 calc R .
C00I C 0.8229(3) 0.2050(7) 0.4282(6) 0.0245(17) Uani 1 1 d . .
H00I H 0.8092 0.2601 0.4362 0.029 Uiso 1 1 calc R .
C00J C 0.8536(4) 0.1538(6) 0.5110(6) 0.028(2) Uani 1 1 d . .
C00K C 0.8977(3) 0.3539(6) 0.6044(6) 0.0215(16) Uani 1 1 d . .
H00K H 0.9198 0.3181 0.5890 0.026 Uiso 1 1 calc R .
C00L C 0.5088(3) 0.2097(5) 0.9359(6) 0.0189(15) Uani 1 1 d . .
C00M C 0.4151(3) 0.2197(6) 0.7810(6) 0.0207(16) Uani 1 1 d . .
H00H H 0.3859 0.2573 0.7415 0.025 Uiso 1 1 calc R .
H00J H 0.4276 0.1935 0.7349 0.025 Uiso 1 1 calc R .
C00N C 0.9003(4) 0.4471(6) 0.6014(6) 0.0237(17) Uani 1 1 d . .
H00N H 0.9245 0.4752 0.5849 0.028 Uiso 1 1 calc R .
C00O C 0.8133(3) 0.1724(7) 0.3344(7) 0.029(2) Uani 1 1 d . .
H00O H 0.7937 0.2071 0.2777 0.035 Uiso 1 1 calc R .
C00P C 0.7719(4) 0.1024(6) 0.5832(6) 0.029(2) Uani 1 1 d . .
H00P H 0.7712 0.0925 0.5196 0.034 Uiso 1 1 calc R .
C00Q C 0.8300(4) 0.3647(6) 0.6541(6) 0.0248(18) Uani 1 1 d . .
H00Q H 0.8072 0.3364 0.6743 0.030 Uiso 1 1 calc R .
C00R C 0.9931(4) 0.1717(7) 0.8731(7) 0.031(2) Uani 1 1 d . .
H00R H 1.0191 0.2098 0.9152 0.037 Uiso 1 1 calc R .
C00S C 0.9146(5) 0.1502(6) 0.7304(7) 0.032(2) Uani 1 1 d . .
C00T C 0.8099(5) 0.1527(6) 0.6536(7) 0.036(3) Uani 1 1 d . .
C00U C 0.8312(5) 0.0916(7) 0.3215(7) 0.038(3) Uani 1 1 d . .
H00U H 0.8235 0.0701 0.2565 0.046 Uiso 1 1 calc R .
C00V C 0.7349(4) 0.0668(6) 0.6059(7) 0.028(2) Uani 1 1 d . .
H00V H 0.7088 0.0325 0.5580 0.034 Uiso 1 1 calc R .
C00W C 0.8099(5) 0.1668(7) 0.7479(7) 0.042(3) Uani 1 1 d . .
H00W H 0.8353 0.2025 0.7957 0.050 Uiso 1 1 calc R .
C00X C 0.7749(5) 0.1306(7) 0.7707(7) 0.043(3) Uani 1 1 d . .
H00X H 0.7763 0.1386 0.8352 0.051 Uiso 1 1 calc R .
C00Y C 0.7363(4) 0.0814(6) 0.6998(7) 0.031(2) Uani 1 1 d . .
H00Y H 0.7108 0.0576 0.7153 0.037 Uiso 1 1 calc R .
C00Z C 0.8707(7) 0.0730(7) 0.4990(7) 0.062(5) Uani 1 1 d . .
H00Z H 0.8895 0.0374 0.5555 0.074 Uiso 1 1 calc R .
C010 C 0.9177(8) 0.0588(8) 0.7484(8) 0.078(6) Uani 1 1 d . .
H010 H 0.8918 0.0199 0.7076 0.093 Uiso 1 1 calc R .
O011 O 0.7070(4) 0.1714(8) 0.8627(8) 0.015(2) Uani 0.5 1 d . P
C012 C 0.8607(7) 0.0412(7) 0.4032(8) 0.064(5) Uani 1 1 d . .
H012 H 0.8740 -0.0143 0.3950 0.077 Uiso 1 1 calc R .
C013 C 0.9950(7) 0.0800(9) 0.8901(9) 0.070(5) Uani 1 1 d . .
H013 H 1.0217 0.0559 0.9469 0.084 Uiso 1 1 calc R .
C014 C 0.9599(9) 0.0252(9) 0.8279(10) 0.110(10) Uani 1 1 d . .
H014 H 0.9637 -0.0376 0.8379 0.132 Uiso 1 1 calc R .

loop_
_atom_site_aniso_label
_atom_site_aniso_U_11
_atom_site_aniso_U_22
_atom_site_aniso_U_33
_atom_site_aniso_U_23
_atom_site_aniso_U_13
_atom_site_aniso_U_12
S001 0.0152(8) 0.0134(8) 0.0169(8) 0.0016(6) 0.0049(7) -0.0011(6)
S002 0.0167(8) 0.0123(8) 0.0183(8) 0.0019(6) 0.0071(7) 0.0016(6)
S003 0.0136(8) 0.0143(8) 0.0241(9) 0.0043(7) -0.0006(7) -0.0020(7)
S004 0.0160(8) 0.0126(8) 0.0178(8) 0.0030(6) 0.0044(7) -0.0003(6)
S005 0.0151(9) 0.0170(9) 0.0214(9) 0.0048(7) 0.0021(7) -0.0019(7)
S006 0.0183(9) 0.0151(9) 0.0270(10) 0.0061(8) -0.0019(8) -0.0009(7)
P007 0.0462(15) 0.0182(10) 0.0099(9) 0.0000(7) 0.0066(9) -0.0145(10)
V008 0.0076(10) 0.0123(10) 0.0115(10) -0.0021(8) 0.0042(8) -0.0019(8)
C009 0.010(3) 0.022(4) 0.022(4) -0.002(3) 0.003(3) 0.000(3)
C00A 0.018(4) 0.020(4) 0.014(3) -0.002(3) 0.004(3) -0.008(3)
C00B 0.021(4) 0.009(3) 0.020(4) 0.001(3) 0.002(3) -0.004(3)
C00C 0.010(3) 0.015(3) 0.013(3) -0.001(3) 0.002(2) -0.003(3)
C00D 0.031(4) 0.025(4) 0.016(3) 0.000(3) 0.017(3) -0.001(3)
C00E 0.038(5) 0.015(4) 0.021(4) 0.000(3) 0.013(4) -0.010(3)
C00F 0.031(4) 0.024(4) 0.020(4) -0.004(3) 0.014(3) -0.004(3)
C00G 0.013(3) 0.012(3) 0.019(3) -0.001(3) 0.002(3) -0.005(3)
C00H 0.016(4) 0.018(4) 0.021(4) 0.000(3) 0.004(3) -0.003(3)
C00I 0.024(4) 0.030(4) 0.017(4) 0.004(3) 0.006(3) -0.006(3)
C00J 0.042(5) 0.020(4) 0.012(3) 0.000(3) 0.002(3) -0.016(4)
C00K 0.026(4) 0.020(4) 0.021(4) 0.002(3) 0.013(3) 0.001(3)
C00L 0.013(3) 0.015(3) 0.022(4) 0.001(3) 0.001(3) -0.002(3)
C00M 0.016(3) 0.025(4) 0.016(3) 0.001(3) 0.002(3) 0.003(3)
C00N 0.032(5) 0.020(4) 0.018(4) 0.003(3) 0.010(3) -0.007(3)
C00O 0.024(4) 0.043(5) 0.019(4) 0.004(4) 0.008(3) -0.014(4)
C00P 0.045(6) 0.023(4) 0.015(4) -0.003(3) 0.010(4) -0.017(4)
C00Q 0.032(5) 0.029(4) 0.016(4) -0.004(3) 0.014(3) -0.009(4)
C00R 0.038(5) 0.039(5) 0.018(4) 0.005(4) 0.014(4) 0.004(4)
C00S 0.065(7) 0.016(4) 0.016(4) -0.001(3) 0.017(4) -0.004(4)
C00T 0.067(7) 0.022(4) 0.015(4) -0.002(3) 0.014(4) -0.023(5)
C00U 0.058(7) 0.031(5) 0.019(4) -0.003(4) 0.011(4) -0.024(5)
C00V 0.038(5) 0.026(4) 0.020(4) -0.002(3) 0.011(4) -0.013(4)
C00W 0.075(8) 0.034(5) 0.016(4) -0.004(4) 0.018(5) -0.028(6)
C00X 0.082(9) 0.031(5) 0.022(4) -0.007(4) 0.028(5) -0.024(6)
C00Y 0.045(6) 0.024(4) 0.027(4) 0.005(4) 0.017(4) -0.009(4)
C00Z 0.129(14) 0.017(4) 0.010(4) 0.003(3) 0.001(6) 0.000(6)
C010 0.157(17) 0.017(5) 0.019(5) 0.004(4) -0.001(7) -0.013(7)
O011 0.010(5) 0.021(5) 0.012(5) -0.005(4) 0.003(4) -0.001(4)
C012 0.137(15) 0.016(4) 0.017(4) -0.003(4) 0.012(6) 0.000(6)
C013 0.111(13) 0.046(7) 0.019(5) 0.008(5) -0.005(6) 0.038(8)
C014 0.20(2) 0.024(6) 0.032(7) 0.011(5) -0.021(10) 0.013(10)

loop_
_atom_type_symbol
_atom_type_description
_atom_type_scat_dispersion_real
_atom_type_scat_dispersion_imag
_atom_type_scat_source
C C 0.0033 0.0016 'International Tables Vol C Tables 4.2.6.8 and 6.1.1.4'
H H 0.0000 0.0000 'International Tables Vol C Tables 4.2.6.8 and 6.1.1.4'
O O 0.0106 0.0060 'International Tables Vol C Tables 4.2.6.8 and 6.1.1.4'
P P 0.1023 0.0942 'International Tables Vol C Tables 4.2.6.8 and 6.1.1.4'
S S 0.1246 0.1234 'International Tables Vol C Tables 4.2.6.8 and 6.1.1.4'
V V 0.3005 0.5294 'International Tables Vol C Tables 4.2.6.8 and 6.1.1.4'

loop_
_geom_angle_atom_site_label_1
_geom_angle_atom_site_label_2
_geom_angle_atom_site_label_3
_geom_angle
_geom_angle_site_symmetry_1
_geom_angle_site_symmetry_3
V008 S001 V008 30.12(11) . 7_657
C00C S001 V008 94.0(3) . .
C00C S001 V008 103.5(3) . 7_657
C00B S002 C00C 95.9(4) . .
V008 S003 V008 30.50(11) . 7_657
C00G S003 V008 103.6(3) . 7_657
C00G S003 V008 95.3(3) . .
C00G S004 C00B 95.5(4) . .
C00L S005 C00H 100.8(4) . .
C00L S006 C00M 101.2(4) . .
C00A P007 C00J 108.4(4) . .
C00S P007 C00A 110.4(4) . .
C00S P007 C00J 112.3(5) . .
C00T P007 C00A 111.9(5) . .
C00T P007 C00J 109.1(4) . .
C00T P007 C00S 104.6(5) . .
S001 V008 S001 149.88(11) . 7_657
S001 V008 S003 84.53(10) . 7_657
S003 V008 S001 85.91(10) . 7_657
S003 V008 S001 89.90(11) . .
S003 V008 S001 84.13(10) 7_657 7_657
S003 V008 S003 149.50(11) . 7_657
V008 V008 S001 79.1(2) 7_657 .
V008 V008 S001 70.8(2) 7_657 7_657
V008 V008 S003 67.7(2) 7_657 7_657
V008 V008 S003 81.8(2) 7_657 .
V008 V008 O011 173.0(5) 7_657 .
O011 V008 S001 103.8(4) . .
O011 V008 S001 106.2(4) . 7_657
O011 V008 S003 106.0(4) . 7_657
O011 V008 S003 104.4(4) . .
H00A C009 H00B 107.7 . .
C00H C009 H00A 108.8 . .
C00H C009 H00B 108.8 . .
C00M C009 H00A 108.8 . .
C00M C009 H00B 108.8 . .
C00M C009 C00H 113.8(7) . .
C00K C00A P007 117.2(7) . .
C00Q C00A P007 121.9(6) . .
C00Q C00A C00K 120.9(8) . .
S002 C00B S004 112.5(5) . .
C00L C00B S002 125.0(6) . .
C00L C00B S004 122.5(6) . .
S001 C00C S002 119.7(4) . .
C00G C00C S001 123.7(6) . .
C00G C00C S002 116.6(6) . .
C00R C00D H00D 119.9 . .
C00S C00D H00D 119.9 . .
C00S C00D C00R 120.2(9) . .
C00F C00E H00E 119.2 . .
C00N C00E H00E 119.2 . .
C00N C00E C00F 121.6(8) . .
C00E C00F H00F 120.8 . .
C00Q C00F C00E 118.4(9) . .
C00Q C00F H00F 120.8 . .
S003 C00G S004 118.0(4) . .
C00C C00G S003 124.6(6) . .
C00C C00G S004 117.5(6) . .
S005 C00H H00C 108.9 . .
S005 C00H H00G 108.9 . .
C009 C00H S005 113.4(6) . .
C009 C00H H00C 108.9 . .
C009 C00H H00G 108.9 . .
H00C C00H H00G 107.7 . .
C00J C00I H00I 121.0 . .
C00O C00I H00I 121.0 . .
C00O C00I C00J 117.9(9) . .
C00I C00J P007 116.3(8) . .
C00Z C00J P007 122.3(7) . .
C00Z C00J C00I 120.7(9) . .
C00A C00K H00K 120.1 . .
C00N C00K C00A 119.7(8) . .
C00N C00K H00K 120.1 . .
S006 C00L S005 119.7(5) . .
C00B C00L S005 119.2(6) . .
C00B C00L S006 119.4(6) . .
S006 C00M H00H 109.0 . .
S006 C00M H00J 109.0 . .
C009 C00M S006 113.0(6) . .
C009 C00M H00H 109.0 . .
C009 C00M H00J 109.0 . .
H00H C00M H00J 107.8 . .
C00E C00N C00K 119.0(8) . .
C00E C00N H00N 120.5 . .
C00K C00N H00N 120.5 . .
C00I C00O H00O 119.1 . .
C00U C00O C00I 121.7(9) . .
C00U C00O H00O 119.1 . .
C00T C00P H00P 120.1 . .
C00V C00P H00P 120.1 . .
C00V C00P C00T 119.8(9) . .
C00A C00Q C00F 120.4(8) . .
C00A C00Q H00Q 119.8 . .
C00F C00Q H00Q 119.8 . .
C00D C00R H00R 120.8 . .
C013 C00R C00D 118.4(11) . .
C013 C00R H00R 120.8 . .
C00D C00S P007 120.9(7) . .
C00D C00S C010 120.3(11) . .
C010 C00S P007 118.7(10) . .
C00P C00T P007 121.5(8) . .
C00P C00T C00W 118.9(10) . .
C00W C00T P007 119.5(8) . .
C00O C00U H00U 120.1 . .
C00O C00U C012 119.9(10) . .
C012 C00U H00U 120.1 . .
C00P C00V H00V 120.2 . .
C00P C00V C00Y 119.7(9) . .
C00Y C00V H00V 120.2 . .
C00T C00W H00W 119.4 . .
C00X C00W C00T 121.3(10) . .
C00X C00W H00W 119.4 . .
C00W C00X H00X 120.1 . .
C00W C00X C00Y 119.8(9) . .
C00Y C00X H00X 120.1 . .
C00V C00Y H00Y 119.8 . .
C00X C00Y C00V 120.4(9) . .
C00X C00Y H00Y 119.8 . .
C00J C00Z H00Z 119.8 . .
C00J C00Z C012 120.4(10) . .
C012 C00Z H00Z 119.8 . .
C00S C010 H010 120.7 . .
C00S C010 C014 118.6(13) . .
C014 C010 H010 120.7 . .
C00U C012 C00Z 119.2(12) . .
C00U C012 H012 120.4 . .
C00Z C012 H012 120.4 . .
C00R C013 H013 119.4 . .
C014 C013 C00R 121.2(11) . .
C014 C013 H013 119.4 . .
C010 C014 H014 119.4 . .
C013 C014 C010 121.1(12) . .
C013 C014 H014 119.4 . .

loop_
_geom_bond_atom_site_label_1
_geom_bond_atom_site_label_2
_geom_bond_distance
_geom_bond_site_symmetry_2
S001 V008 2.374(3) .
S001 V008 2.469(3) 7_657
S001 C00C 1.754(8) .
S002 C00B 1.763(8) .
S002 C00C 1.768(8) .
S003 V008 2.460(3) 7_657
S003 V008 2.300(3) .
S003 C00G 1.747(8) .
S004 C00B 1.776(8) .
S004 C00G 1.761(8) .
S005 C00H 1.828(8) .
S005 C00L 1.765(8) .
S006 C00L 1.756(8) .
S006 C00M 1.813(9) .
P007 C00A 1.796(9) .
P007 C00J 1.809(9) .
P007 C00S 1.784(11) .
P007 C00T 1.776(12) .
V008 S001 2.469(3) 7_657
V008 S003 2.460(3) 7_657
V008 V008 1.262(5) 7_657
V008 O011 1.601(11) .
C009 H00A 0.9900 .
C009 H00B 0.9900 .
C009 C00H 1.520(11) .
C009 C00M 1.515(12) .
C00A C00K 1.407(11) .
C00A C00Q 1.380(13) .
C00B C00L 1.332(11) .
C00C C00G 1.339(10) .
C00D H00D 0.9500 .
C00D C00R 1.403(13) .
C00D C00S 1.382(13) .
C00E H00E 0.9500 .
C00E C00F 1.410(12) .
C00E C00N 1.395(14) .
C00F H00F 0.9500 .
C00F C00Q 1.401(13) .
C00H H00C 0.9900 .
C00H H00G 0.9900 .
C00I H00I 0.9500 .
C00I C00J 1.407(12) .
C00I C00O 1.389(13) .
C00J C00Z 1.352(16) .
C00K H00K 0.9500 .
C00K C00N 1.398(12) .
C00M H00H 0.9900 .
C00M H00J 0.9900 .
C00N H00N 0.9500 .
C00O H00O 0.9500 .
C00O C00U 1.367(16) .
C00P H00P 0.9500 .
C00P C00T 1.390(12) .
C00P C00V 1.386(13) .
C00Q H00Q 0.9500 .
C00R H00R 0.9500 .
C00R C013 1.392(17) .
C00S C010 1.389(14) .
C00T C00W 1.419(13) .
C00U H00U 0.9500 .
C00U C012 1.381(16) .
C00V H00V 0.9500 .
C00V C00Y 1.397(13) .
C00W H00W 0.9500 .
C00W C00X 1.339(16) .
C00X H00X 0.9500 .
C00X C00Y 1.393(14) .
C00Y H00Y 0.9500 .
C00Z H00Z 0.9500 .
C00Z C012 1.409(14) .
C010 H010 0.9500 .
C010 C014 1.40(2) .
C012 H012 0.9500 .
C013 H013 0.9500 .
C013 C014 1.34(2) .
C014 H014 0.9500 .

loop_
_geom_torsion_atom_site_label_1
_geom_torsion_atom_site_label_2
_geom_torsion_atom_site_label_3
_geom_torsion_atom_site_label_4
_geom_torsion
_geom_torsion_site_symmetry_1
S001 C00C C00G S003 1.3(10) .
S001 C00C C00G S004 -178.8(4) .
S002 C00B C00L S005 -173.5(5) .
S002 C00B C00L S006 -8.4(11) .
S002 C00C C00G S003 179.9(4) .
S002 C00C C00G S004 -0.3(9) .
S004 C00B C00L S005 6.2(11) .
S004 C00B C00L S006 171.4(5) .
P007 C00A C00K C00N 179.1(7) .
P007 C00A C00Q C00F -177.2(7) .
P007 C00J C00Z C012 174.1(12) .
P007 C00S C010 C014 -178.6(16) .
P007 C00T C00W C00X -174.3(11) .
V008 S001 C00C S002 -155.6(4) .
V008 S001 C00C S002 175.5(4) 7_657
V008 S001 C00C C00G -6.0(7) 7_657
V008 S001 C00C C00G 22.9(7) .
V008 S003 C00G S004 -175.6(4) 7_657
V008 S003 C00G S004 154.6(4) .
V008 S003 C00G C00C -25.5(7) .
V008 S003 C00G C00C 4.3(8) 7_657
C00A P007 C00J C00I -37.1(8) .
C00A P007 C00J C00Z 152.5(11) .
C00A P007 C00S C00D -2.3(10) .
C00A P007 C00S C010 174.1(11) .
C00A P007 C00T C00P 117.0(9) .
C00A P007 C00T C00W -67.0(11) .
C00A C00K C00N C00E -0.8(13) .
C00B S002 C00C S001 170.4(5) .
C00B S002 C00C C00G -8.2(7) .
C00B S004 C00G S003 -171.6(5) .
C00B S004 C00G C00C 8.6(7) .
C00C S002 C00B S004 13.5(5) .
C00C S002 C00B C00L -166.7(8) .
C00D C00R C013 C014 4(3) .
C00D C00S C010 C014 -2(3) .
C00E C00F C00Q C00A -2.9(13) .
C00F C00E C00N C00K 0.7(13) .
C00G S004 C00B S002 -13.6(5) .
C00G S004 C00B C00L 166.6(8) .
C00H S005 C00L S006 51.5(6) .
C00H S005 C00L C00B -143.4(7) .
C00H C009 C00M S006 -67.9(8) .
C00I C00J C00Z C012 4(2) .
C00I C00O C00U C012 -1.4(17) .
C00J P007 C00A C00K -54.2(8) .
C00J P007 C00A C00Q 125.8(7) .
C00J P007 C00S C00D 118.9(8) .
C00J P007 C00S C010 -64.8(13) .
C00J P007 C00T C00P -3.0(11) .
C00J P007 C00T C00W 173.0(9) .
C00J C00I C00O C00U 2.4(14) .
C00J C00Z C012 C00U -3(3) .
C00K C00A C00Q C00F 2.8(13) .
C00L S005 C00H C009 -53.3(7) .
C00L S006 C00M C009 55.1(7) .
C00M S006 C00L S005 -52.5(6) .
C00M S006 C00L C00B 142.5(8) .
C00M C009 C00H S005 67.1(8) .
C00N C00E C00F C00Q 1.1(13) .
C00O C00I C00J P007 -174.3(7) .
C00O C00I C00J C00Z -3.8(16) .
C00O C00U C012 C00Z 2(2) .
C00P C00T C00W C00X 1.8(19) .
C00P C00V C00Y C00X -0.8(16) .
C00Q C00A C00K C00N -0.9(13) .
C00R C00D C00S P007 176.9(7) .
C00R C00D C00S C010 0.6(17) .
C00R C013 C014 C010 -6(4) .
C00S P007 C00A C00K 69.3(8) .
C00S P007 C00A C00Q -110.7(8) .
C00S P007 C00J C00I -159.5(7) .
C00S P007 C00J C00Z 30.2(13) .
C00S P007 C00T C00P -123.4(9) .
C00S P007 C00T C00W 52.6(11) .
C00S C00D C00R C013 -1.3(15) .
C00S C010 C014 C013 5(3) .
C00T P007 C00A C00K -174.6(6) .
C00T P007 C00A C00Q 5.4(8) .
C00T P007 C00J C00I 85.0(8) .
C00T P007 C00J C00Z -85.4(12) .
C00T P007 C00S C00D -122.8(8) .
C00T P007 C00S C010 53.5(12) .
C00T C00P C00V C00Y -0.2(16) .
C00T C00W C00X C00Y -3(2) .
C00V C00P C00T P007 175.8(8) .
C00V C00P C00T C00W -0.2(17) .
C00W C00X C00Y C00V 2.3(19) .
